data_2231404
loop_
_publ_author_name
'Kanchanadevi, J.'
'Anbalagan, G.'
'Sureshbabu, R.'
'Mohanakrishnan, A. K.'
'Manivannan, V.'

_publ_section_title
;
 3,4-Dibromo-2,5-dimethyl-1-phenylsulfonyl-1<i>H</i>-pyrrole
;
_journal_coeditor_code BT5579
_journal_issue 9
_journal_name_full 'Acta Crystallographica Section E'
_journal_page_first o2224
_journal_paper_doi 10.1107/S1600536811030443
_journal_volume 67
_journal_year 2011
_chemical_formula_iupac 'C12 H11 Br2 N O2 S'
_chemical_formula_moiety 'C12 H11 Br2 N O2 S'
_chemical_formula_sum 'C12 H11 Br2 N O2 S'
_chemical_formula_weight 393.10
_chemical_name_systematic
;
3,4-Dibromo-2,5-dimethyl-1-phenylsulfonyl-1<i>H</i>-pyrrole
;
_space_group_IT_number 19
_symmetry_cell_setting orthorhombic
_symmetry_space_group_name_Hall 'P 2ac 2ab'
_symmetry_space_group_name_H-M 'P 21 21 21'
_atom_sites_solution_hydrogens geom
_atom_sites_solution_primary direct
_atom_sites_solution_secondary difmap
_audit_creation_method SHELXL97
_cell_angle_alpha 90.00
_cell_angle_beta 90.00
_cell_angle_gamma 90.00
_cell_formula_units_Z 4
_cell_length_a 6.6248(4)
_cell_length_b 9.7172(6)
_cell_length_c 21.2083(11)
_cell_measurement_reflns_used 7415
_cell_measurement_temperature 295(2)
_cell_measurement_theta_max 28.65
_cell_measurement_theta_min 1.98
_cell_volume 1365.27(14)
_computing_cell_refinement 'SAINT (Bruker, 2003)'
_computing_data_collection 'APEX2 (Bruker, 2003)'
_computing_data_reduction 'SAINT (Bruker, 2003)'
_computing_molecular_graphics 'PLATON (Spek, 2009)'
_computing_publication_material SHELXL-97
_computing_structure_refinement 'SHELXL-97 (Sheldrick, 2008)'
_computing_structure_solution 'SHELXS-97 (Sheldrick, 2008)'
_diffrn_ambient_temperature 295(2)
_diffrn_detector_area_resol_mean 0
_diffrn_measured_fraction_theta_full 1.000
_diffrn_measured_fraction_theta_max 1.000
_diffrn_measurement_device_type 'Bruker Kappa APEXII CCD'
_diffrn_measurement_method '\w and \f'
_diffrn_radiation_monochromator graphite
_diffrn_radiation_source 'fine-focus sealed tube'
_diffrn_radiation_type MoK\a
_diffrn_radiation_wavelength 0.71073
_diffrn_reflns_av_R_equivalents 0.0269
_diffrn_reflns_av_sigmaI/netI 0.0538
_diffrn_reflns_limit_h_max 8
_diffrn_reflns_limit_h_min -8
_diffrn_reflns_limit_k_max 10
_diffrn_reflns_limit_k_min -13
_diffrn_reflns_limit_l_max 28
_diffrn_reflns_limit_l_min -17
_diffrn_reflns_number 9255
_diffrn_reflns_theta_full 28.63
_diffrn_reflns_theta_max 28.63
_diffrn_reflns_theta_min 1.92
_diffrn_standards_interval_count 0
_diffrn_standards_interval_time 0
_exptl_absorpt_coefficient_mu 6.083
_exptl_absorpt_correction_T_max 0.9550
_exptl_absorpt_correction_T_min 0.9450
_exptl_absorpt_correction_type multi-scan
_exptl_absorpt_process_details '(SADABS; Sheldrick, 1996)'
_exptl_crystal_colour 'pale brown'
_exptl_crystal_density_diffrn 1.912
_exptl_crystal_density_method 'not measured'
_exptl_crystal_description block
_exptl_crystal_F_000 768
_exptl_crystal_size_max 0.35
_exptl_crystal_size_mid 0.25
_exptl_crystal_size_min 0.20
_refine_diff_density_max 0.469
_refine_diff_density_min -0.917
_refine_ls_abs_structure_details 'Flack (1983), 1460 Friedel pairs'
_refine_ls_abs_structure_Flack 0.010(10)
_refine_ls_extinction_method none
_refine_ls_goodness_of_fit_ref 1.016
_refine_ls_hydrogen_treatment constr
_refine_ls_matrix_type full
_refine_ls_number_parameters 165
_refine_ls_number_reflns 3491
_refine_ls_number_restraints 0
_refine_ls_restrained_S_all 1.016
_refine_ls_R_factor_all 0.0522
_refine_ls_R_factor_gt 0.0343
_refine_ls_shift/su_max 0.001
_refine_ls_shift/su_mean 0.000
_refine_ls_structure_factor_coef Fsqd
_refine_ls_weighting_details 'calc w=1/[\s^2^(Fo^2^)+(0.0290P)^2^] where P=(Fo^2^+2Fc^2^)/3'
_refine_ls_weighting_scheme calc
_refine_ls_wR_factor_gt 0.0706
_refine_ls_wR_factor_ref 0.0753
_reflns_number_gt 2735
_reflns_number_total 3491
_reflns_threshold_expression I>2\s(I)
_cod_data_source_file bt5579.cif
_cod_data_source_block global
_cod_database_code 2231404

loop_
_symmetry_equiv_pos_as_xyz
'x, y, z'
'-x+1/2, -y, z+1/2'
'x+1/2, -y+1/2, -z'
'-x, y+1/2, -z+1/2'

loop_
_atom_site_type_symbol
_atom_site_label
_atom_site_fract_x
_atom_site_fract_y
_atom_site_fract_z
_atom_site_U_iso_or_equiv
_atom_site_adp_type
_atom_site_calc_flag
_atom_site_refinement_flags
_atom_site_occupancy
_atom_site_symmetry_multiplicity
C C1 0.1597(5) 0.2073(3) 0.41513(14) 0.0293(7) Uani d . 1 1
C C2 0.1708(5) 0.0859(3) 0.44645(14) 0.0327(8) Uani d . 1 1
C C3 0.3469(6) 0.0151(3) 0.42718(15) 0.0329(7) Uani d . 1 1
C C4 0.4461(5) 0.0895(3) 0.38337(14) 0.0298(7) Uani d . 1 1
C C5 0.2313(6) 0.2831(3) 0.25488(15) 0.0327(8) Uani d . 1 1
C C6 0.3161(7) 0.1922(4) 0.21200(17) 0.0469(10) Uani d . 1 1
H H6 0.4434 0.1548 0.2190 0.056 Uiso calc R 1 1
C C7 0.2079(8) 0.1584(4) 0.15883(18) 0.0549(11) Uani d . 1 1
H H7 0.2633 0.0990 0.1291 0.066 Uiso calc R 1 1
C C8 0.0186(8) 0.2121(4) 0.14939(18) 0.0596(13) Uani d . 1 1
H H8 -0.0538 0.1877 0.1135 0.072 Uiso calc R 1 1
C C9 -0.0642(7) 0.3002(5) 0.19171(19) 0.0610(12) Uani d . 1 1
H H9 -0.1935 0.3344 0.1850 0.073 Uiso calc R 1 1
C C10 0.0435(6) 0.3399(5) 0.24533(17) 0.0499(10) Uani d . 1 1
H H10 -0.0102 0.4030 0.2738 0.060 Uiso calc R 1 1
C C11 0.0040(6) 0.3164(4) 0.42098(18) 0.0449(9) Uani d . 1 1
H H11A -0.0988 0.2870 0.4499 0.067 Uiso calc R 1 1
H H11B -0.0552 0.3336 0.3804 0.067 Uiso calc R 1 1
H H11C 0.0655 0.3993 0.4364 0.067 Uiso calc R 1 1
C C12 0.6350(6) 0.0542(4) 0.34928(18) 0.0474(10) Uani d . 1 1
H H12A 0.6855 -0.0324 0.3643 0.071 Uiso calc R 1 1
H H12B 0.7340 0.1246 0.3565 0.071 Uiso calc R 1 1
H H12C 0.6077 0.0476 0.3049 0.071 Uiso calc R 1 1
N N1 0.3311(4) 0.2116(3) 0.37564(12) 0.0285(6) Uani d . 1 1
O O1 0.2928(4) 0.4577(2) 0.34533(11) 0.0435(6) Uani d . 1 1
O O2 0.5824(4) 0.3247(3) 0.30554(12) 0.0448(6) Uani d . 1 1
S S1 0.37395(13) 0.33329(9) 0.32099(4) 0.03095(19) Uani d . 1 1
Br Br1 -0.00952(7) 0.02664(5) 0.50804(2) 0.05823(14) Uani d . 1 1
Br Br2 0.43075(7) -0.15500(4) 0.45930(2) 0.05195(13) Uani d . 1 1

loop_
_atom_site_aniso_label
_atom_site_aniso_U_11
_atom_site_aniso_U_22
_atom_site_aniso_U_33
_atom_site_aniso_U_12
_atom_site_aniso_U_13
_atom_site_aniso_U_23
C1 0.0269(18) 0.0320(17) 0.0290(17) 0.0039(15) 0.0017(15) -0.0010(14)
C2 0.0326(19) 0.0388(19) 0.0267(18) -0.0042(16) 0.0028(15) -0.0001(14)
C3 0.0411(19) 0.0277(16) 0.0299(17) 0.0031(15) -0.0065(15) 0.0011(13)
C4 0.032(2) 0.0269(15) 0.0301(17) 0.0053(15) -0.0025(15) -0.0039(13)
C5 0.036(2) 0.0324(17) 0.0294(18) -0.0045(16) -0.0004(15) 0.0039(14)
C6 0.063(3) 0.037(2) 0.041(2) 0.006(2) 0.003(2) 0.0050(17)
C7 0.081(3) 0.042(2) 0.041(2) -0.006(3) -0.003(2) -0.0039(19)
C8 0.075(4) 0.068(3) 0.036(2) -0.025(3) -0.008(2) 0.005(2)
C9 0.040(2) 0.100(4) 0.043(2) -0.002(2) -0.006(2) 0.008(2)
C10 0.039(2) 0.075(3) 0.036(2) 0.004(2) 0.0026(17) -0.0014(18)
C11 0.046(2) 0.045(2) 0.044(2) 0.014(2) 0.011(2) -0.0015(16)
C12 0.043(2) 0.040(2) 0.059(2) 0.0122(19) 0.012(2) 0.0013(18)
N1 0.0301(16) 0.0276(13) 0.0279(13) 0.0044(12) 0.0036(13) -0.0001(12)
O1 0.0573(17) 0.0265(12) 0.0466(15) 0.0032(13) 0.0010(13) -0.0011(11)
O2 0.0325(13) 0.0490(15) 0.0528(15) -0.0089(13) 0.0050(12) 0.0076(12)
S1 0.0317(4) 0.0273(4) 0.0339(4) -0.0018(4) 0.0008(4) 0.0021(3)
Br1 0.0557(3) 0.0637(3) 0.0552(2) 0.0000(2) 0.0204(2) 0.0186(2)
Br2 0.0661(3) 0.03477(19) 0.0549(2) 0.0103(2) -0.0033(2) 0.01168(17)

loop_
_atom_type_symbol
_atom_type_description
_atom_type_scat_dispersion_real
_atom_type_scat_dispersion_imag
_atom_type_scat_source
C C 0.0033 0.0016 'International Tables Vol C Tables 4.2.6.8 and 6.1.1.4'
H H 0.0000 0.0000 'International Tables Vol C Tables 4.2.6.8 and 6.1.1.4'
N N 0.0061 0.0033 'International Tables Vol C Tables 4.2.6.8 and 6.1.1.4'
O O 0.0106 0.0060 'International Tables Vol C Tables 4.2.6.8 and 6.1.1.4'
S S 0.1246 0.1234 'International Tables Vol C Tables 4.2.6.8 and 6.1.1.4'
Br Br -0.2901 2.4595 'International Tables Vol C Tables 4.2.6.8 and 6.1.1.4'

loop_
_geom_angle_atom_site_label_1
_geom_angle_atom_site_label_2
_geom_angle_atom_site_label_3
_geom_angle
C2 C1 N1 105.8(3)
C2 C1 C11 128.2(3)
N1 C1 C11 126.0(3)
C1 C2 C3 109.1(3)
C1 C2 Br1 125.3(3)
C3 C2 Br1 125.5(3)
C4 C3 C2 109.9(3)
C4 C3 Br2 125.4(3)
C2 C3 Br2 124.7(3)
C3 C4 N1 105.4(3)
C3 C4 C12 128.5(3)
N1 C4 C12 126.1(3)
C10 C5 C6 121.7(4)
C10 C5 S1 119.4(3)
C6 C5 S1 118.8(3)
C7 C6 C5 118.6(4)
C7 C6 H6 120.7
C5 C6 H6 120.7
C8 C7 C6 120.3(4)
C8 C7 H7 119.8
C6 C7 H7 119.8
C9 C8 C7 120.9(4)
C9 C8 H8 119.6
C7 C8 H8 119.6
C8 C9 C10 120.4(4)
C8 C9 H9 119.8
C10 C9 H9 119.8
C5 C10 C9 118.1(4)
C5 C10 H10 121.0
C9 C10 H10 121.0
C1 C11 H11A 109.5
C1 C11 H11B 109.5
H11A C11 H11B 109.5
C1 C11 H11C 109.5
H11A C11 H11C 109.5
H11B C11 H11C 109.5
C4 C12 H12A 109.5
C4 C12 H12B 109.5
H12A C12 H12B 109.5
C4 C12 H12C 109.5
H12A C12 H12C 109.5
H12B C12 H12C 109.5
C1 N1 C4 109.8(3)
C1 N1 S1 124.5(2)
C4 N1 S1 125.3(2)
O1 S1 O2 120.09(18)
O1 S1 N1 106.52(14)
O2 S1 N1 106.36(15)
O1 S1 C5 108.82(17)
O2 S1 C5 108.76(17)
N1 S1 C5 105.30(15)

loop_
_geom_bond_atom_site_label_1
_geom_bond_atom_site_label_2
_geom_bond_distance
C1 C2 1.356(4)
C1 N1 1.412(4)
C1 C11 1.484(5)
C2 C3 1.415(5)
C2 Br1 1.861(3)
C3 C4 1.348(5)
C3 Br2 1.872(3)
C4 N1 1.420(4)
C4 C12 1.486(5)
C5 C10 1.377(5)
C5 C6 1.386(5)
C5 S1 1.760(3)
C6 C7 1.376(5)
C6 H6 0.9300
C7 C8 1.373(7)
C7 H7 0.9300
C8 C9 1.356(6)
C8 H8 0.9300
C9 C10 1.397(5)
C9 H9 0.9300
C10 H10 0.9300
C11 H11A 0.9600
C11 H11B 0.9600
C11 H11C 0.9600
C12 H12A 0.9600
C12 H12B 0.9600
C12 H12C 0.9600
N1 S1 1.680(3)
O1 S1 1.420(2)
O2 S1 1.422(3)

loop_
_geom_hbond_atom_site_label_D
_geom_hbond_atom_site_label_H
_geom_hbond_atom_site_label_A
_geom_hbond_site_symmetry_A
_geom_hbond_distance_DH
_geom_hbond_distance_HA
_geom_hbond_distance_DA
_geom_hbond_angle_DHA
_geom_hbond_publ_flag
C10 H10 O1 . 0.93 2.57 2.922(5) 102.7 y
C11 H11A Br1 . 0.96 2.88 3.368(4) 113.0 y
C11 H11C O1 . 0.96 2.51 2.849(5) 100.4 y
C12 H12A Br2 . 0.96 2.88 3.378(4) 113.0 y
C12 H12B O2 . 0.96 2.44 2.809(5) 102.4 y
C12 H12A Cg2 4_645 0.96 2.85 3.545(7) 130.4 y

loop_
_geom_torsion_atom_site_label_1
_geom_torsion_atom_site_label_2
_geom_torsion_atom_site_label_3
_geom_torsion_atom_site_label_4
_geom_torsion
N1 C1 C2 C3 0.2(4)
C11 C1 C2 C3 -178.7(3)
N1 C1 C2 Br1 177.2(2)
C11 C1 C2 Br1 -1.7(5)
C1 C2 C3 C4 -0.8(4)
Br1 C2 C3 C4 -177.8(2)
C1 C2 C3 Br2 178.1(2)
Br1 C2 C3 Br2 1.1(4)
C2 C3 C4 N1 1.0(4)
Br2 C3 C4 N1 -177.9(2)
C2 C3 C4 C12 -178.7(3)
Br2 C3 C4 C12 2.4(5)
C10 C5 C6 C7 -0.2(6)
S1 C5 C6 C7 -176.9(3)
C5 C6 C7 C8 -1.2(6)
C6 C7 C8 C9 0.8(6)
C7 C8 C9 C10 1.1(7)
C6 C5 C10 C9 2.0(6)
S1 C5 C10 C9 178.6(3)
C8 C9 C10 C5 -2.4(7)
C2 C1 N1 C4 0.4(3)
C11 C1 N1 C4 179.3(3)
C2 C1 N1 S1 172.8(2)
C11 C1 N1 S1 -8.3(5)
C3 C4 N1 C1 -0.9(3)
C12 C4 N1 C1 178.9(3)
C3 C4 N1 S1 -173.2(2)
C12 C4 N1 S1 6.5(5)
C1 N1 S1 O1 33.9(3)
C4 N1 S1 O1 -154.8(3)
C1 N1 S1 O2 163.1(3)
C4 N1 S1 O2 -25.6(3)
C1 N1 S1 C5 -81.6(3)
C4 N1 S1 C5 89.7(3)
C10 C5 S1 O1 -16.9(3)
C6 C5 S1 O1 159.8(3)
C10 C5 S1 O2 -149.4(3)
C6 C5 S1 O2 27.4(3)
C10 C5 S1 N1 96.9(3)
C6 C5 S1 N1 -86.3(3)

loop_
_cod_related_entry_id
_cod_related_entry_database
_cod_related_entry_code
1 ChemSpider 30656906
